data_4328961
loop_
_publ_author_name
'Stephanie L. Granville'
'Gregory C. Welch'
'Douglas W. Stephan'

_publ_section_title
;
 Ni, Pd, Pt, and Ru Complexes of Phosphine-Borate Ligands
;
_journal_name_full 'Inorganic Chemistry'
_journal_page_first 4711
_journal_page_last 4721
_journal_paper_doi 10.1021/ic2026895
_journal_volume 51
_journal_year 2012
_chemical_formula_sum 'C40 H37 B F15 N2 P'
_chemical_formula_weight 872.50
_chemical_name_systematic
; 
 ? 
;
_space_group_IT_number 14
_symmetry_cell_setting monoclinic
_symmetry_space_group_name_Hall '-P 2ybc'
_symmetry_space_group_name_H-M 'P 1 21/c 1'
_atom_sites_solution_hydrogens geom
_atom_sites_solution_primary direct
_atom_sites_solution_secondary difmap
_audit_creation_method SHELXL-97
_cell_angle_alpha 90.00
_cell_angle_beta 99.9990(10)
_cell_angle_gamma 90.00
_cell_formula_units_Z 4
_cell_length_a 13.5325(14)
_cell_length_b 12.9076(13)
_cell_length_c 23.869(3)
_cell_measurement_temperature 298(2)
_cell_volume 4105.9(8)
_computing_structure_refinement 'SHELXL-97 (Sheldrick, 1997)'
_computing_structure_solution 'SHELXS-97 (Sheldrick, 1990)'
_diffrn_ambient_temperature 298(2)
_diffrn_measured_fraction_theta_full 1.000
_diffrn_measured_fraction_theta_max 1.000
_diffrn_radiation_monochromator graphite
_diffrn_radiation_source 'fine-focus sealed tube'
_diffrn_radiation_type MoK\a
_diffrn_radiation_wavelength 0.71073
_diffrn_reflns_av_R_equivalents 0.0254
_diffrn_reflns_av_sigmaI/netI 0.0190
_diffrn_reflns_limit_h_max 16
_diffrn_reflns_limit_h_min -16
_diffrn_reflns_limit_k_max 15
_diffrn_reflns_limit_k_min -15
_diffrn_reflns_limit_l_max 28
_diffrn_reflns_limit_l_min -28
_diffrn_reflns_number 38674
_diffrn_reflns_theta_full 25.00
_diffrn_reflns_theta_max 25.00
_diffrn_reflns_theta_min 1.80
_exptl_absorpt_coefficient_mu 0.167
_exptl_absorpt_correction_T_max 1.00000
_exptl_absorpt_correction_T_min 0.664930
_exptl_absorpt_correction_type multi-scan
_exptl_absorpt_process_details sadabs
_exptl_crystal_density_diffrn 1.411
_exptl_crystal_F_000 1784
_exptl_crystal_size_max 0.31
_exptl_crystal_size_mid 0.23
_exptl_crystal_size_min 0.19
_refine_diff_density_max 0.508
_refine_diff_density_min -0.330
_refine_diff_density_rms 0.041
_refine_ls_extinction_method none
_refine_ls_goodness_of_fit_ref 1.045
_refine_ls_hydrogen_treatment mixed
_refine_ls_matrix_type full
_refine_ls_number_parameters 546
_refine_ls_number_reflns 7224
_refine_ls_number_restraints 0
_refine_ls_restrained_S_all 1.045
_refine_ls_R_factor_all 0.0788
_refine_ls_R_factor_gt 0.0548
_refine_ls_shift/su_max 0.000
_refine_ls_shift/su_mean 0.000
_refine_ls_structure_factor_coef Fsqd
_refine_ls_weighting_details 'calc w=1/[\s^2^(Fo^2^)+(0.0722P)^2^+2.6009P] where P=(Fo^2^+2Fc^2^)/3'
_refine_ls_weighting_scheme calc
_refine_ls_wR_factor_gt 0.1422
_refine_ls_wR_factor_ref 0.1663
_reflns_number_gt 5071
_reflns_number_total 7224
_reflns_threshold_expression >2sigma(I)
_cod_data_source_file ic2026895_si_002_3.cif
_cod_data_source_block j
_cod_original_cell_volume 4106.0(7)
_cod_database_code 4328961

loop_
_symmetry_equiv_pos_as_xyz
'x, y, z'
'-x, y+1/2, -z+1/2'
'-x, -y, -z'
'x, -y-1/2, z-1/2'

loop_
_atom_site_label
_atom_site_type_symbol
_atom_site_fract_x
_atom_site_fract_y
_atom_site_fract_z
_atom_site_U_iso_or_equiv
_atom_site_adp_type
_atom_site_occupancy
_atom_site_symmetry_multiplicity
_atom_site_calc_flag
_atom_site_refinement_flags
P1 P 0.29209(6) 0.07154(7) 0.33559(4) 0.0683(3) Uani 1 1 d .
N1 N 0.75259(18) -0.02667(18) 0.12460(11) 0.0600(6) Uani 1 1 d .
N2 N 0.5865(2) 0.0507(2) 0.14653(11) 0.0690(7) Uani 1 1 d .
B1 B 0.7578(2) -0.0123(2) 0.33066(13) 0.0517(7) Uani 1 1 d .
F1 F 0.40984(15) -0.14008(15) 0.31411(16) 0.1393(12) Uani 1 1 d .
F2 F 0.59890(13) -0.16519(13) 0.31304(11) 0.0975(7) Uani 1 1 d .
F3 F 0.65371(13) 0.18888(14) 0.35623(10) 0.0907(7) Uani 1 1 d .
F4 F 0.46400(14) 0.21457(14) 0.35333(10) 0.0869(6) Uani 1 1 d .
F5 F 0.81058(19) 0.04529(19) 0.44880(8) 0.1051(8) Uani 1 1 d .
F6 F 0.9343(2) 0.1938(2) 0.49478(10) 0.1332(10) Uani 1 1 d .
F7 F 1.02170(19) 0.3216(2) 0.42754(12) 0.1265(9) Uani 1 1 d .
F8 F 0.9844(2) 0.2946(2) 0.31348(12) 0.1269(10) Uani 1 1 d .
F9 F 0.86185(19) 0.14656(17) 0.26661(9) 0.1008(7) Uani 1 1 d .
F10 F 0.69544(15) -0.13892(16) 0.42798(9) 0.0875(6) Uani 1 1 d .
F11 F 0.7854(2) -0.3078(2) 0.47337(11) 0.1242(9) Uani 1 1 d .
F12 F 0.9504(2) -0.38354(18) 0.43699(13) 0.1289(10) Uani 1 1 d .
F13 F 1.02467(16) -0.2822(2) 0.35334(13) 0.1215(9) Uani 1 1 d .
F14 F 0.93551(13) -0.11186(17) 0.30645(9) 0.0896(6) Uani 1 1 d .
F15 F 0.75474(12) -0.02562(13) 0.27131(7) 0.0624(4) Uani 1 1 d .
C1 C 0.2537(3) -0.0173(3) 0.39057(17) 0.0892(11) Uani 1 1 d .
C2 C 0.3343(4) -0.0102(7) 0.4428(2) 0.174(3) Uani 1 1 d .
H2A H 0.3101 -0.0401 0.4747 0.261 Uiso 1 1 calc R
H2B H 0.3513 0.0612 0.4506 0.261 Uiso 1 1 calc R
H2C H 0.3928 -0.0472 0.4362 0.261 Uiso 1 1 calc R
C3 C 0.2302(6) -0.1298(4) 0.3745(3) 0.180(3) Uani 1 1 d .
H3A H 0.1949 -0.1608 0.4019 0.270 Uiso 1 1 calc R
H3B H 0.2916 -0.1668 0.3741 0.270 Uiso 1 1 calc R
H3C H 0.1891 -0.1328 0.3375 0.270 Uiso 1 1 calc R
C4 C 0.1564(3) 0.0286(5) 0.4046(2) 0.137(2) Uani 1 1 d .
H4A H 0.1377 -0.0083 0.4361 0.205 Uiso 1 1 calc R
H4B H 0.1040 0.0223 0.3721 0.205 Uiso 1 1 calc R
H4C H 0.1666 0.1004 0.4144 0.205 Uiso 1 1 calc R
C5 C 0.2283(3) 0.0445(3) 0.26135(16) 0.0872(11) Uani 1 1 d .
C6 C 0.2407(6) -0.0594(6) 0.2355(3) 0.201(4) Uani 1 1 d .
H6A H 0.2277 -0.0535 0.1947 0.301 Uiso 1 1 calc R
H6B H 0.1942 -0.1075 0.2472 0.301 Uiso 1 1 calc R
H6C H 0.3080 -0.0836 0.2478 0.301 Uiso 1 1 calc R
C7 C 0.1192(3) 0.0731(5) 0.2562(2) 0.1229(17) Uani 1 1 d .
H7A H 0.0881 0.0725 0.2169 0.184 Uiso 1 1 calc R
H7B H 0.1136 0.1411 0.2717 0.184 Uiso 1 1 calc R
H7C H 0.0862 0.0239 0.2769 0.184 Uiso 1 1 calc R
C8 C 0.2755(3) 0.1244(6) 0.2262(2) 0.152(3) Uani 1 1 d .
H8A H 0.2522 0.1122 0.1864 0.228 Uiso 1 1 calc R
H8B H 0.3473 0.1181 0.2343 0.228 Uiso 1 1 calc R
H8C H 0.2566 0.1930 0.2358 0.228 Uiso 1 1 calc R
C9 C 0.4256(2) 0.0383(2) 0.33454(13) 0.0582(7) Uani 1 1 d .
C10 C 0.4679(2) -0.0555(2) 0.32448(17) 0.0743(9) Uani 1 1 d .
C11 C 0.5688(2) -0.0690(2) 0.32513(14) 0.0628(8) Uani 1 1 d .
C12 C 0.63951(19) 0.0080(2) 0.33723(11) 0.0499(6) Uani 1 1 d .
C13 C 0.5965(2) 0.1022(2) 0.34674(12) 0.0551(7) Uani 1 1 d .
C14 C 0.4952(2) 0.1170(2) 0.34497(12) 0.0554(7) Uani 1 1 d .
C15 C 0.83168(19) 0.0851(2) 0.35567(12) 0.0540(7) Uani 1 1 d .
C16 C 0.8540(2) 0.1037(3) 0.41319(14) 0.0689(8) Uani 1 1 d .
C17 C 0.9168(3) 0.1810(3) 0.43808(15) 0.0833(10) Uani 1 1 d .
C18 C 0.9602(2) 0.2451(3) 0.40416(18) 0.0837(10) Uani 1 1 d .
C19 C 0.9409(3) 0.2315(3) 0.34697(17) 0.0778(9) Uani 1 1 d .
C20 C 0.8778(2) 0.1530(2) 0.32375(14) 0.0646(8) Uani 1 1 d .
C21 C 0.8088(2) -0.1178(2) 0.36310(13) 0.0569(7) Uani 1 1 d .
C22 C 0.7764(2) -0.1715(3) 0.40663(14) 0.0679(8) Uani 1 1 d .
C23 C 0.8216(3) -0.2593(3) 0.43152(16) 0.0829(10) Uani 1 1 d .
C24 C 0.9054(3) -0.2973(3) 0.41359(19) 0.0887(12) Uani 1 1 d .
C25 C 0.9420(2) -0.2467(3) 0.37189(18) 0.0818(11) Uani 1 1 d .
C26 C 0.8938(2) -0.1586(3) 0.34732(14) 0.0666(8) Uani 1 1 d .
C27 C 0.7348(2) 0.0292(2) 0.07034(12) 0.0584(7) Uani 1 1 d .
C28 C 0.8027(3) 0.0220(3) 0.03466(15) 0.0784(9) Uani 1 1 d .
H28A H 0.8595 -0.0191 0.0446 0.094 Uiso 1 1 calc R
C29 C 0.7878(3) 0.0758(4) -0.01679(18) 0.1007(13) Uani 1 1 d .
H29A H 0.8344 0.0705 -0.0411 0.121 Uiso 1 1 calc R
C30 C 0.7059(4) 0.1355(4) -0.03123(17) 0.1023(13) Uani 1 1 d .
H30A H 0.6966 0.1709 -0.0657 0.123 Uiso 1 1 calc R
C31 C 0.6337(3) 0.1458(3) 0.00441(15) 0.0819(10) Uani 1 1 d .
C32 C 0.5483(4) 0.2083(4) -0.01101(17) 0.1132(16) Uani 1 1 d .
H32A H 0.5393 0.2437 -0.0455 0.136 Uiso 1 1 calc R
C33 C 0.4791(4) 0.2181(4) 0.02299(19) 0.1247(19) Uani 1 1 d .
H33A H 0.4233 0.2602 0.0120 0.150 Uiso 1 1 calc R
C34 C 0.4912(3) 0.1650(4) 0.07465(17) 0.0984(13) Uani 1 1 d .
H34A H 0.4431 0.1719 0.0978 0.118 Uiso 1 1 calc R
C35 C 0.5724(2) 0.1032(3) 0.09170(14) 0.0687(8) Uani 1 1 d .
C36 C 0.6472(2) 0.0912(2) 0.05708(13) 0.0620(7) Uani 1 1 d .
C37 C 0.7428(3) -0.1410(2) 0.11721(19) 0.0884(11) Uani 1 1 d .
H37A H 0.6792 -0.1570 0.0941 0.133 Uiso 1 1 calc R
H37B H 0.7469 -0.1734 0.1538 0.133 Uiso 1 1 calc R
H37C H 0.7959 -0.1664 0.0990 0.133 Uiso 1 1 calc R
C38 C 0.8495(3) 0.0011(3) 0.16095(15) 0.0837(10) Uani 1 1 d .
H38A H 0.8527 0.0748 0.1664 0.126 Uiso 1 1 calc R
H38B H 0.9039 -0.0208 0.1428 0.126 Uiso 1 1 calc R
H38C H 0.8545 -0.0326 0.1972 0.126 Uiso 1 1 calc R
C39 C 0.5092(4) -0.0277(4) 0.1503(2) 0.1223(17) Uani 1 1 d .
H39A H 0.5279 -0.0675 0.1845 0.183 Uiso 1 1 calc R
H39B H 0.5029 -0.0729 0.1179 0.183 Uiso 1 1 calc R
H39C H 0.4461 0.0060 0.1509 0.183 Uiso 1 1 calc R
C40 C 0.5948(4) 0.1238(3) 0.19407(15) 0.0990(13) Uani 1 1 d .
H40A H 0.6081 0.0864 0.2294 0.149 Uiso 1 1 calc R
H40B H 0.5332 0.1615 0.1918 0.149 Uiso 1 1 calc R
H40C H 0.6488 0.1713 0.1922 0.149 Uiso 1 1 calc R
H1 H 0.685(3) 0.002(3) 0.1439(16) 0.110(13) Uiso 1 1 d .

loop_
_atom_site_aniso_label
_atom_site_aniso_U_11
_atom_site_aniso_U_22
_atom_site_aniso_U_33
_atom_site_aniso_U_23
_atom_site_aniso_U_13
_atom_site_aniso_U_12
P1 0.0488(4) 0.0657(5) 0.0926(6) 0.0046(4) 0.0184(4) 0.0074(4)
N1 0.0604(14) 0.0513(13) 0.0706(16) 0.0044(12) 0.0178(12) 0.0054(11)
N2 0.0757(17) 0.0601(15) 0.0766(17) 0.0030(13) 0.0285(14) 0.0130(13)
B1 0.0452(16) 0.0573(18) 0.0533(18) -0.0018(14) 0.0107(13) -0.0054(14)
F1 0.0531(11) 0.0538(12) 0.313(4) -0.0281(17) 0.0387(17) -0.0145(9)
F2 0.0537(10) 0.0496(10) 0.189(2) -0.0264(12) 0.0213(12) -0.0013(8)
F3 0.0601(11) 0.0595(11) 0.1495(19) -0.0344(11) 0.0093(11) -0.0116(9)
F4 0.0670(11) 0.0592(11) 0.1325(17) -0.0307(11) 0.0113(11) 0.0068(9)
F5 0.1383(19) 0.1175(17) 0.0617(11) -0.0084(11) 0.0238(12) -0.0553(15)
F6 0.153(2) 0.157(2) 0.0801(15) -0.0280(15) -0.0058(15) -0.0642(19)
F7 0.1042(17) 0.127(2) 0.148(2) -0.0469(17) 0.0203(15) -0.0668(16)
F8 0.143(2) 0.1065(18) 0.145(2) -0.0097(16) 0.0632(18) -0.0663(17)
F9 0.1341(19) 0.0985(15) 0.0743(13) 0.0006(11) 0.0310(12) -0.0444(14)
F10 0.0837(13) 0.0948(14) 0.0912(13) 0.0269(11) 0.0357(11) 0.0098(11)
F11 0.138(2) 0.1102(18) 0.1209(19) 0.0576(16) 0.0117(16) 0.0044(15)
F12 0.1125(18) 0.0795(15) 0.174(3) 0.0186(15) -0.0345(17) 0.0247(13)
F13 0.0642(13) 0.1079(18) 0.188(3) -0.0287(17) 0.0091(14) 0.0286(12)
F14 0.0568(10) 0.1038(15) 0.1142(16) -0.0052(12) 0.0318(11) 0.0034(10)
F15 0.0569(9) 0.0746(11) 0.0568(9) -0.0057(8) 0.0125(7) -0.0053(8)
C1 0.069(2) 0.110(3) 0.095(3) 0.025(2) 0.0311(19) 0.014(2)
C2 0.098(3) 0.335(10) 0.092(3) 0.054(5) 0.025(3) 0.010(5)
C3 0.246(8) 0.104(4) 0.223(7) 0.055(4) 0.137(7) 0.000(4)
C4 0.090(3) 0.193(6) 0.143(4) 0.054(4) 0.062(3) 0.036(3)
C5 0.067(2) 0.103(3) 0.088(3) 0.013(2) 0.0044(18) 0.011(2)
C6 0.248(8) 0.166(6) 0.148(5) -0.058(5) -0.079(5) 0.059(6)
C7 0.056(2) 0.186(5) 0.122(4) 0.026(3) 0.001(2) 0.000(3)
C8 0.081(3) 0.250(7) 0.124(4) 0.088(4) 0.013(3) 0.016(4)
C9 0.0468(15) 0.0558(17) 0.0734(19) 0.0021(14) 0.0141(13) 0.0024(13)
C10 0.0488(16) 0.0500(17) 0.125(3) -0.0067(17) 0.0182(17) -0.0105(14)
C11 0.0508(16) 0.0440(15) 0.095(2) -0.0048(15) 0.0163(15) 0.0020(12)
C12 0.0452(14) 0.0526(15) 0.0514(15) 0.0012(12) 0.0067(11) -0.0045(12)
C13 0.0514(15) 0.0506(16) 0.0623(17) -0.0114(13) 0.0071(13) -0.0081(12)
C14 0.0551(16) 0.0484(15) 0.0624(17) -0.0091(13) 0.0089(13) 0.0036(13)
C15 0.0408(13) 0.0599(16) 0.0612(17) -0.0020(13) 0.0092(12) -0.0034(12)
C16 0.0621(18) 0.079(2) 0.0658(19) -0.0022(16) 0.0111(15) -0.0180(16)
C17 0.071(2) 0.101(3) 0.073(2) -0.022(2) -0.0011(17) -0.019(2)
C18 0.0572(19) 0.084(2) 0.109(3) -0.024(2) 0.0138(19) -0.0264(18)
C19 0.066(2) 0.071(2) 0.102(3) -0.0058(19) 0.0288(19) -0.0211(17)
C20 0.0611(17) 0.0646(19) 0.071(2) -0.0057(15) 0.0186(15) -0.0100(15)
C21 0.0440(14) 0.0575(16) 0.0674(18) -0.0068(14) 0.0042(13) -0.0041(12)
C22 0.0613(18) 0.0669(19) 0.074(2) 0.0064(16) 0.0068(15) -0.0007(15)
C23 0.081(2) 0.072(2) 0.088(2) 0.0162(19) -0.0073(19) -0.0018(19)
C24 0.074(2) 0.063(2) 0.114(3) 0.003(2) -0.025(2) 0.0061(19)
C25 0.0486(17) 0.072(2) 0.117(3) -0.022(2) -0.0072(18) 0.0084(17)
C26 0.0476(16) 0.0684(19) 0.082(2) -0.0088(17) 0.0068(15) -0.0045(15)
C27 0.0641(17) 0.0493(15) 0.0635(17) 0.0001(13) 0.0157(14) 0.0006(13)
C28 0.075(2) 0.079(2) 0.086(2) 0.0106(19) 0.0285(18) 0.0125(18)
C29 0.104(3) 0.119(3) 0.089(3) 0.025(2) 0.045(2) 0.018(3)
C30 0.127(4) 0.111(3) 0.073(2) 0.028(2) 0.029(2) 0.022(3)
C31 0.094(3) 0.083(2) 0.066(2) 0.0048(18) 0.0077(18) 0.019(2)
C32 0.137(4) 0.129(4) 0.067(2) 0.015(2) 0.002(2) 0.057(3)
C33 0.122(4) 0.163(5) 0.082(3) 0.004(3) -0.002(3) 0.078(3)
C34 0.083(3) 0.132(3) 0.080(3) 0.000(2) 0.012(2) 0.042(2)
C35 0.0678(19) 0.070(2) 0.068(2) -0.0067(16) 0.0088(15) 0.0111(16)
C36 0.0681(18) 0.0567(17) 0.0602(18) -0.0018(14) 0.0082(14) 0.0060(14)
C37 0.091(3) 0.0508(18) 0.129(3) 0.0095(19) 0.036(2) 0.0075(17)
C38 0.072(2) 0.105(3) 0.072(2) -0.0039(19) 0.0093(17) 0.0011(19)
C39 0.103(3) 0.091(3) 0.189(5) 0.009(3) 0.071(3) -0.003(3)
C40 0.149(4) 0.082(3) 0.067(2) 0.0076(19) 0.023(2) 0.046(3)

loop_
_atom_type_symbol
_atom_type_description
_atom_type_scat_dispersion_real
_atom_type_scat_dispersion_imag
_atom_type_scat_source
C C 0.0033 0.0016 'International Tables Vol C Tables 4.2.6.8 and 6.1.1.4'
H H 0.0000 0.0000 'International Tables Vol C Tables 4.2.6.8 and 6.1.1.4'
B B 0.0013 0.0007 'International Tables Vol C Tables 4.2.6.8 and 6.1.1.4'
N N 0.0061 0.0033 'International Tables Vol C Tables 4.2.6.8 and 6.1.1.4'
F F 0.0171 0.0103 'International Tables Vol C Tables 4.2.6.8 and 6.1.1.4'
P P 0.1023 0.0942 'International Tables Vol C Tables 4.2.6.8 and 6.1.1.4'

loop_
_geom_angle_atom_site_label_1
_geom_angle_atom_site_label_2
_geom_angle_atom_site_label_3
_geom_angle
C9 P1 C5 103.55(15)
C9 P1 C1 104.79(15)
C5 P1 C1 114.23(19)
C27 N1 C38 113.0(2)
C27 N1 C37 112.7(3)
C38 N1 C37 111.1(3)
C35 N2 C40 112.1(3)
C35 N2 C39 113.1(3)
C40 N2 C39 110.9(3)
F15 B1 C15 111.3(2)
F15 B1 C12 104.6(2)
C15 B1 C12 112.3(2)
F15 B1 C21 107.7(2)
C15 B1 C21 106.3(2)
C12 B1 C21 114.6(2)
C2 C1 C3 110.8(5)
C2 C1 C4 108.8(4)
C3 C1 C4 105.9(4)
C2 C1 P1 106.9(3)
C3 C1 P1 118.5(3)
C4 C1 P1 105.6(3)
C6 C5 C7 111.3(5)
C6 C5 C8 106.8(5)
C7 C5 C8 106.6(4)
C6 C5 P1 119.6(3)
C7 C5 P1 108.5(3)
C8 C5 P1 103.1(3)
C10 C9 C14 112.8(2)
C10 C9 P1 129.7(2)
C14 C9 P1 117.5(2)
F1 C10 C11 116.6(3)
F1 C10 C9 119.9(3)
C11 C10 C9 123.5(3)
F2 C11 C10 116.7(2)
F2 C11 C12 118.9(2)
C10 C11 C12 124.4(3)
C11 C12 C13 111.9(2)
C11 C12 B1 121.0(2)
C13 C12 B1 126.5(2)
F3 C13 C14 115.3(2)
F3 C13 C12 120.5(2)
C14 C13 C12 124.2(2)
F4 C14 C13 117.3(2)
F4 C14 C9 119.4(2)
C13 C14 C9 123.3(3)
C16 C15 C20 113.5(3)
C16 C15 B1 120.5(2)
C20 C15 B1 126.0(3)
F5 C16 C15 119.3(3)
F5 C16 C17 116.0(3)
C15 C16 C17 124.7(3)
F6 C17 C18 120.4(3)
F6 C17 C16 120.8(3)
C18 C17 C16 118.8(3)
F7 C18 C19 120.6(4)
F7 C18 C17 119.9(4)
C19 C18 C17 119.5(3)
F8 C19 C18 119.4(3)
F8 C19 C20 120.7(3)
C18 C19 C20 119.9(3)
F9 C20 C19 115.6(3)
F9 C20 C15 120.8(3)
C19 C20 C15 123.6(3)
C26 C21 C22 113.8(3)
C26 C21 B1 119.1(3)
C22 C21 B1 127.1(3)
F10 C22 C23 115.1(3)
F10 C22 C21 120.7(3)
C23 C22 C21 124.3(3)
F11 C23 C24 119.6(3)
F11 C23 C22 120.9(4)
C24 C23 C22 119.5(4)
F12 C24 C25 120.5(4)
F12 C24 C23 120.5(4)
C25 C24 C23 119.0(3)
F13 C25 C24 120.4(4)
F13 C25 C26 119.6(4)
C24 C25 C26 120.0(3)
F14 C26 C21 120.1(3)
F14 C26 C25 116.5(3)
C21 C26 C25 123.5(3)
C28 C27 C36 121.9(3)
C28 C27 N1 119.6(3)
C36 C27 N1 118.5(3)
C27 C28 C29 120.4(3)
C30 C29 C28 119.9(4)
C29 C30 C31 121.8(4)
C32 C31 C30 121.4(4)
C32 C31 C36 119.2(4)
C30 C31 C36 119.4(3)
C33 C32 C31 121.5(4)
C32 C33 C34 119.9(4)
C35 C34 C33 121.1(4)
C34 C35 C36 120.6(3)
C34 C35 N2 120.9(3)
C36 C35 N2 118.4(3)
C27 C36 C35 125.7(3)
C27 C36 C31 116.7(3)
C35 C36 C31 117.6(3)

loop_
_geom_bond_atom_site_label_1
_geom_bond_atom_site_label_2
_geom_bond_distance
P1 C9 1.861(3)
P1 C5 1.864(4)
P1 C1 1.882(4)
N1 C27 1.465(4)
N1 C38 1.486(4)
N1 C37 1.490(4)
N2 C35 1.457(4)
N2 C40 1.465(4)
N2 C39 1.470(5)
B1 F15 1.420(3)
B1 C15 1.653(4)
B1 C12 1.656(4)
B1 C21 1.656(4)
F1 C10 1.343(3)
F2 C11 1.354(3)
F3 C13 1.357(3)
F4 C14 1.354(3)
F5 C16 1.345(4)
F6 C17 1.343(4)
F7 C18 1.348(4)
F8 C19 1.347(4)
F9 C20 1.346(4)
F10 C22 1.353(4)
F11 C23 1.342(4)
F12 C24 1.343(4)
F13 C25 1.352(4)
F14 C26 1.351(4)
C1 C2 1.510(6)
C1 C3 1.522(7)
C1 C4 1.532(5)
C5 C6 1.498(7)
C5 C7 1.507(5)
C5 C8 1.538(6)
C9 C10 1.378(4)
C9 C14 1.378(4)
C10 C11 1.374(4)
C11 C12 1.375(4)
C12 C13 1.384(4)
C13 C14 1.378(4)
C15 C16 1.375(4)
C15 C20 1.379(4)
C16 C17 1.376(5)
C17 C18 1.361(5)
C18 C19 1.356(5)
C19 C20 1.378(4)
C21 C26 1.376(4)
C21 C22 1.383(4)
C22 C23 1.373(5)
C23 C24 1.370(5)
C24 C25 1.354(6)
C25 C26 1.390(5)
C27 C28 1.361(4)
C27 C36 1.419(4)
C28 C29 1.395(5)
C29 C30 1.344(6)
C30 C31 1.408(5)
C31 C32 1.406(5)
C31 C36 1.426(5)
C32 C33 1.347(6)
C33 C34 1.396(6)
C34 C35 1.361(5)
C35 C36 1.421(4)
